data_2003575
loop_
_publ_author_name
'Bruhn, C.'
'Preetz, W.'

_publ_section_title
;
 <i>fac</i>- and <i>mer</i>-Dipyridiniomethane
 Trichlorotrifluoroosmate(IV), <i>fac</i>- and
 <i>mer</i>-[(C~5~H~5~N)~2~CH~2~][OsCl~3~F~3~]
;
_journal_issue 6
_journal_name_full 'Acta Crystallographica Section C'
_journal_page_first 1112
_journal_page_last 1116
_journal_paper_doi 10.1107/S0108270194015015
_journal_volume 51
_journal_year 1995
_chemical_compound_source 'crystallized from water/acetone'
_chemical_formula_structural mer-[(C~5~H~5~N)~2~CH~2~][OsF~3~Cl~3~]
_chemical_formula_sum 'C11 H12 Cl3 F3 N2 Os'
_chemical_formula_weight 525.78
_chemical_name_common
;
 mer-Dipyridiniomethane-Trifluorotrichloroosmate(IV)
;
_chemical_name_systematic
;
 mer-N,N'-methylenedipyridinium trichlorotrifluoroosmate(IV)
;
_space_group_IT_number 14
_symmetry_cell_setting monoclinic
_symmetry_space_group_name_Hall '-P 2yn'
_symmetry_space_group_name_H-M 'P 1 21/n 1'
_audit_creation_method SHELXL
_cell_angle_alpha 90.00
_cell_angle_beta 97.357(4)
_cell_angle_gamma 90.00
_cell_formula_units_Z 4
_cell_length_a 9.676(5)
_cell_length_b 14.046(3)
_cell_length_c 10.476(3)
_cell_measurement_reflns_used 25
_cell_measurement_temperature 293(2)
_cell_measurement_theta_max 11.79
_cell_measurement_theta_min 4.18
_cell_volume 1412.1(9)
_computing_cell_refinement
;
CAD4-PC (Enraf-Nonius, 1993)
;
_computing_data_collection
;
CAD4-PC (Enraf-Nonius, 1993)
;
_computing_data_reduction 'MolEN (Fair, 1990)'
_computing_molecular_graphics 'ORTEPII (Johnson, 1976)'
_computing_publication_material 'SHELXL93 (Sheldrick, 1993)'
_computing_structure_refinement 'SHELXL93 (Sheldrick, 1993)'
_computing_structure_solution 'SIR92 (Altomare et al, 1992)'
_diffrn_ambient_temperature 293(2)
_diffrn_measurement_device
;
Enraf-Nonius CAD4-Turbo four-circle
;
_diffrn_measurement_method \w/2\q
_diffrn_radiation_monochromator graphite
_diffrn_radiation_source 'fine-focus sealed tube'
_diffrn_radiation_type MoK\a
_diffrn_radiation_wavelength 0.71069
_diffrn_reflns_av_R_equivalents 0.0166
_diffrn_reflns_av_sigmaI/netI 0.0311
_diffrn_reflns_limit_h_max 11
_diffrn_reflns_limit_h_min 0
_diffrn_reflns_limit_k_max 16
_diffrn_reflns_limit_k_min 0
_diffrn_reflns_limit_l_max 12
_diffrn_reflns_limit_l_min -12
_diffrn_reflns_number 2627
_diffrn_reflns_theta_max 24.97
_diffrn_reflns_theta_min 2.44
_diffrn_standards_decay_% 2.1
_diffrn_standards_interval_count 400
_diffrn_standards_interval_time 250
_diffrn_standards_number 3
_exptl_absorpt_coefficient_mu 9.620
_exptl_absorpt_correction_T_max 0.9987
_exptl_absorpt_correction_T_min 0.6329
_exptl_absorpt_correction_type 'empirical (\y scans)'
_exptl_crystal_colour pink
_exptl_crystal_density_diffrn 2.473
_exptl_crystal_description prism
_exptl_crystal_F_000 984
_exptl_crystal_size_max 0.2
_exptl_crystal_size_mid 0.1
_exptl_crystal_size_min 0.1
_refine_diff_density_max .518
_refine_diff_density_min -.537
_refine_ls_extinction_coef 0.00092(8)
_refine_ls_extinction_method 'SHELXL93 (Sheldrick, 1993)'
_refine_ls_goodness_of_fit_all 1.139
_refine_ls_goodness_of_fit_obs 1.094
_refine_ls_hydrogen_treatment refall
_refine_ls_matrix_type full
_refine_ls_number_parameters 230
_refine_ls_number_reflns 2474
_refine_ls_number_restraints 0
_refine_ls_restrained_S_all 1.139
_refine_ls_restrained_S_obs 1.094
_refine_ls_R_factor_all 0.0350
_refine_ls_R_factor_obs 0.0183
_refine_ls_shift/esd_max -0.001
_refine_ls_shift/esd_mean 0.000
_refine_ls_structure_factor_coef Fsqd
_refine_ls_weighting_scheme
; calc w = 1/[\s^2^(F~o~^2^) + (0.0142P)^2^ + 0.4674P]
  where P = (F~o~^2^ + 2F~c~^2^)/3
;
_refine_ls_wR_factor_all 0.0453
_refine_ls_wR_factor_obs 0.0390
_reflns_number_observed 2033
_reflns_number_total 2474
_reflns_observed_criterion >2sigma(I)
_cod_data_source_file jz1030.cif
_cod_data_source_block mosf3a2
_cod_original_sg_symbol_H-M 'P 21/n'
_cod_database_code 2003575
_cod_database_fobs_code 2003575

loop_
_symmetry_equiv_pos_as_xyz
'x, y, z'
'-x+1/2, y+1/2, -z+1/2'
'-x, -y, -z'
'x-1/2, -y-1/2, z-1/2'

loop_
_atom_site_aniso_label
_atom_site_aniso_U_11
_atom_site_aniso_U_12
_atom_site_aniso_U_13
_atom_site_aniso_U_22
_atom_site_aniso_U_23
_atom_site_aniso_U_33
Os 0.02133(11) -0.00287(9) 0.00042(7) 0.02017(10) 0.00211(8) 0.02162(10)
Cl1 0.0350(7) -0.0091(5) 0.0033(5) 0.0245(6) 0.0025(5) 0.0371(6)
Cl2 0.0354(7) 0.0003(6) 0.0211(6) 0.0333(7) 0.0038(7) 0.0585(8)
Cl3 0.0392(7) 0.0012(7) 0.0173(6) 0.0438(8) -0.0044(7) 0.0470(8)
F1 0.040(2) 0.0004(15) -0.0069(13) 0.046(2) 0.0028(13) 0.0295(15)
F2 0.043(2) -0.0089(14) 0.0072(15) 0.024(2) 0.0005(13) 0.052(2)
F3 0.045(2) -0.0109(15) -0.0135(14) 0.040(2) 0.0066(14) 0.034(2)
N1 0.034(2) 0.003(2) 0.004(2) 0.024(2) -0.001(2) 0.020(2)
N2 0.022(2) -0.001(2) 0.004(2) 0.030(2) 0.000(2) 0.030(2)
CM 0.028(3) -0.005(3) 0.001(2) 0.039(3) -0.006(2) 0.031(3)
C11 0.058(4) 0.010(3) 0.009(3) 0.031(3) -0.005(2) 0.034(3)
C12 0.054(4) 0.033(4) 0.002(3) 0.063(4) -0.004(3) 0.031(3)
C13 0.032(3) 0.014(4) 0.004(3) 0.101(6) -0.010(3) 0.023(3)
C14 0.039(3) -0.006(3) 0.007(2) 0.056(4) -0.005(3) 0.030(3)
C15 0.037(3) -0.004(3) 0.003(2) 0.033(3) 0.003(2) 0.027(3)
C21 0.025(3) -0.002(2) 0.002(2) 0.027(3) 0.003(2) 0.038(3)
C22 0.033(3) -0.005(2) 0.003(2) 0.035(3) 0.004(2) 0.034(3)
C23 0.032(3) -0.008(3) 0.008(2) 0.044(3) -0.013(3) 0.037(3)
C24 0.044(3) 0.003(3) 0.004(3) 0.034(3) -0.010(3) 0.051(3)
C25 0.041(3) 0.007(3) 0.005(3) 0.028(3) 0.007(2) 0.041(3)

loop_
_atom_site_label
_atom_site_occupancy
_atom_site_fract_x
_atom_site_fract_y
_atom_site_fract_z
_atom_site_U_iso_or_equiv
_atom_site_thermal_displace_type
_atom_site_calc_flag
_atom_site_type_symbol
Os 1 0.44963(2) 0.225211(13) 0.55497(2) 0.02124(8) Uani d Os
Cl1 1 0.52155(13) 0.37830(9) 0.53482(12) 0.0323(3) Uani d Cl
Cl2 1 0.26497(14) 0.27513(10) 0.65670(14) 0.0411(3) Uani d Cl
Cl3 1 0.62901(14) 0.16791(10) 0.45067(13) 0.0423(3) Uani d Cl
F1 1 0.5627(3) 0.2095(2) 0.7206(3) 0.0395(7) Uani d F
F2 1 0.3839(3) 0.0931(2) 0.5714(3) 0.0398(7) Uani d F
F3 1 0.3345(3) 0.2371(2) 0.3892(3) 0.0414(8) Uani d F
N1 1 0.6841(4) 0.5026(3) 0.8098(3) 0.0261(9) Uani d N
N2 1 0.8449(4) 0.4624(3) 0.6601(4) 0.0275(9) Uani d N
CM 1 0.8323(5) 0.4957(4) 0.7934(5) 0.0328(12) Uani d C
C11 1 0.6200(7) 0.5884(4) 0.7916(5) 0.0407(14) Uani d C
C12 1 0.4815(7) 0.5958(5) 0.8046(5) 0.050(2) Uani d C
C13 1 0.4108(7) 0.5178(6) 0.8396(5) 0.052(2) Uani d C
C14 1 0.4773(6) 0.4304(5) 0.8561(5) 0.0418(14) Uani d C
C15 1 0.6148(6) 0.4248(4) 0.8400(5) 0.0323(12) Uani d C
C21 1 0.8126(5) 0.5226(4) 0.5602(5) 0.0305(11) Uani d C
C22 1 0.8210(6) 0.4917(4) 0.4376(5) 0.0343(12) Uani d C
C23 1 0.8646(5) 0.3999(4) 0.4177(5) 0.0375(13) Uani d C
C24 1 0.8983(6) 0.3411(4) 0.5213(6) 0.0431(14) Uani d C
C25 1 0.8866(6) 0.3729(4) 0.6428(5) 0.0367(13) Uani d C
HM1 1 0.8771(57) 0.4453(41) 0.8623(52) 0.051(17) Uiso d H
HM2 1 0.8676(46) 0.5592(34) 0.7957(41) 0.019(12) Uiso d H
H11 1 0.6843(60) 0.6412(45) 0.7760(56) 0.058(19) Uiso d H
H12 1 0.4357(65) 0.6601(49) 0.8004(56) 0.064(20) Uiso d H
H13 1 0.3279(65) 0.5222(44) 0.8578(55) 0.053(19) Uiso d H
H14 1 0.4328(71) 0.3762(50) 0.8762(65) 0.076(24) Uiso d H
H15 1 0.6629(59) 0.3703(43) 0.8568(52) 0.047(17) Uiso d H
H21 1 0.7881(58) 0.5843(43) 0.5882(53) 0.050(17) Uiso d H
H22 1 0.8086(51) 0.5354(36) 0.3713(46) 0.030(14) Uiso d H
H23 1 0.8789(66) 0.3710(49) 0.3304(65) 0.076(22) Uiso d H
H24 1 0.9364(62) 0.2718(45) 0.5064(60) 0.058(18) Uiso d H
H25 1 0.9089(56) 0.3345(42) 0.7135(53) 0.044(16) Uiso d H

loop_
_atom_type_symbol
_atom_type_description
_atom_type_scat_source
_atom_type_scat_dispersion_real
_atom_type_scat_dispersion_imag
C C 'International Tables Vol C Tables 4.2.6.8 and 6.1.1.4' .0033 .0016
H H 'International Tables Vol C Tables 4.2.6.8 and 6.1.1.4' .0000 .0000
N N 'International Tables Vol C Tables 4.2.6.8 and 6.1.1.4' .0061 .0033
F F 'International Tables Vol C Tables 4.2.6.8 and 6.1.1.4' .0171 .0103
Cl Cl 'International Tables Vol C Tables 4.2.6.8 and 6.1.1.4' .1484 .158
Os Os 'International Tables Vol C Tables 4.2.6.8 and 6.1.1.4' -1.2165 7.

loop_
_geom_angle_atom_site_label_1
_geom_angle_atom_site_label_2
_geom_angle_atom_site_label_3
_geom_angle
_geom_angle_publ_flag
F1 Os F3 178.35(12) yes
F1 Os F2 88.07(13) yes
F3 Os F2 90.28(13) yes
F1 Os Cl1 92.64(9) yes
F3 Os Cl1 89.01(9) yes
F2 Os Cl1 179.02(9) yes
F1 Os Cl2 90.17(10) yes
F3 Os Cl2 89.85(11) yes
F2 Os Cl2 88.18(10) yes
Cl1 Os Cl2 91.13(5) yes
F1 Os Cl3 90.66(10) yes
F3 Os Cl3 89.24(11) yes
F2 Os Cl3 89.06(10) yes
Cl1 Os Cl3 91.61(5) yes
Cl2 Os Cl3 177.09(5) yes
C15 N1 C11 121.5(5) yes
C15 N1 CM 119.9(4) ?
C11 N1 CM 118.5(5) ?
C25 N2 C21 121.8(5) ?
C25 N2 CM 118.8(4) ?
C21 N2 CM 119.4(4) ?
N1 CM N2 109.2(4) yes
N1 CM HM1 107.(3) ?
N2 CM HM1 111.(3) ?
N1 CM HM2 107.(3) ?
N2 CM HM2 104.(3) ?
HM1 CM HM2 120.(4) ?
N1 C11 C12 119.3(6) ?
N1 C11 H11 114.(4) ?
C12 C11 H11 127.(4) ?
C13 C12 C11 119.7(6) ?
C13 C12 H12 120.(4) ?
C11 C12 H12 120.(4) ?
C12 C13 C14 120.2(6) ?
C12 C13 H13 121.(4) ?
C14 C13 H13 118.(5) ?
C15 C14 C13 118.7(6) ?
C15 C14 H14 119.(5) ?
C13 C14 H14 123.(5) ?
N1 C15 C14 120.5(6) ?
N1 C15 H15 118.(4) ?
C14 C15 H15 121.(4) ?
N2 C21 C22 119.5(5) ?
N2 C21 H21 112.(4) ?
C22 C21 H21 129.(4) ?
C21 C22 C23 119.6(5) ?
C21 C22 H22 119.(3) ?
C23 C22 H22 121.(3) ?
C24 C23 C22 119.4(5) ?
C24 C23 H23 115.(4) ?
C22 C23 H23 126.(4) ?
C25 C24 C23 120.1(5) ?
C25 C24 H24 121.(4) ?
C23 C24 H24 119.(4) ?
N2 C25 C24 119.6(5) ?
N2 C25 H25 119.(4) ?
C24 C25 H25 121.(4) ?

loop_
_geom_bond_atom_site_label_1
_geom_bond_atom_site_label_2
_geom_bond_distance
_geom_bond_publ_flag
Os F1 1.941(3) yes
Os F2 1.976(3) yes
Os F3 1.946(3) yes
Os Cl1 2.2782(13) yes
Os Cl2 2.3039(15) yes
Os Cl3 2.3108(15) yes
N1 C11 1.358(7) yes
N1 C15 1.341(6) yes
N1 CM 1.469(6) yes
N2 CM 1.492(6) yes
N2 C21 1.351(6) yes
N2 C25 1.340(6) yes
CM HM1 1.06(6) ?
CM HM2 0.96(5) ?
C11 C12 1.369(9) yes
C11 H11 0.99(6) ?
C12 C13 1.367(10) yes
C12 H12 1.00(7) ?
C13 C14 1.387(10) yes
C13 H13 0.85(6) ?
C14 C15 1.365(8) yes
C14 H14 0.91(7) ?
C15 H15 0.90(6) ?
C21 C22 1.369(7) yes
C21 H21 0.95(6) ?
C22 C23 1.380(8) yes
C22 H22 0.92(5) ?
C23 C24 1.369(8) yes
C23 H23 1.03(7) ?
C24 C25 1.367(7) yes
C24 H24 1.06(6) ?
C25 H25 0.92(6) ?
